data_4340197
loop_
_publ_author_name
'Margraf, G\"unter'
'Kretz, Tonia'
'Fabrizi de Biani, Fabrizia'
'Laschi, Franco'
'Losi, Serena'
'Zanello, Piero'
'Bats, Jan W.'
'Wolf, Bernd'
'Removi\'c-Langer, Katarina'
'Lang, Michael'
'Prokofiev, Andrei'
'Assmus, Wolf'
'Lerner, Hans-Wolfram'
'Wagner, Matthias'

_publ_section_title
;
 Mono-, di-, and oligonuclear complexes of Cu(II) ions and p-hydroquinone
 ligands: syntheses, electrochemical properties, and magnetic behavior.
;
_journal_issue 3
_journal_name_full 'Inorganic chemistry'
_journal_page_first 1277
_journal_page_last 1288
_journal_paper_doi 10.1021/ic051016z
_journal_volume 45
_journal_year 2006
_chemical_formula_sum 'C42 H70 Cu N2 O4 Si2'
_chemical_formula_weight 786.72
_chemical_name_systematic
; 
 ? 
;
_space_group_IT_number 2
_symmetry_cell_setting triclinic
_symmetry_space_group_name_Hall '-P 1'
_symmetry_space_group_name_H-M 'P -1'
_atom_sites_solution_hydrogens geom
_atom_sites_solution_primary direct
_atom_sites_solution_secondary difmap
_audit_creation_method SHELXL-97
_cell_angle_alpha 110.510(6)
_cell_angle_beta 102.452(7)
_cell_angle_gamma 113.463(6)
_cell_formula_units_Z 2
_cell_length_a 13.6104(16)
_cell_length_b 13.9565(16)
_cell_length_c 14.5464(18)
_cell_measurement_reflns_used 257
_cell_measurement_temperature 147(2)
_cell_measurement_theta_max 26
_cell_measurement_theta_min 3
_cell_volume 2161.7(5)
_computing_cell_refinement 'SMART (Siemens, 1995)'
_computing_data_collection 'SMART (Siemens, 1995)'
_computing_data_reduction 'SAINT (Siemens, 1995)'
_computing_publication_material 'SHELXL-97 (Sheldrick, 1997)'
_computing_structure_refinement 'SHELXL-97 (Sheldrick, 1997)'
_computing_structure_solution 'SHELXS-96 (Sheldrick, 1996)'
_diffrn_ambient_temperature 147(2)
_diffrn_measured_fraction_theta_full 0.863
_diffrn_measured_fraction_theta_max 0.863
_diffrn_measurement_device_type SIEMENS_SMART_CCD
_diffrn_measurement_method \w
_diffrn_radiation_monochromator graphite
_diffrn_radiation_source 'normal-focus sealed tube'
_diffrn_radiation_type MoK\a
_diffrn_radiation_wavelength 0.71073
_diffrn_reflns_av_R_equivalents 0.0596
_diffrn_reflns_av_sigmaI/netI 0.0746
_diffrn_reflns_limit_h_max 17
_diffrn_reflns_limit_h_min -17
_diffrn_reflns_limit_k_max 17
_diffrn_reflns_limit_k_min -16
_diffrn_reflns_limit_l_max 18
_diffrn_reflns_limit_l_min -17
_diffrn_reflns_number 19114
_diffrn_reflns_theta_full 28.16
_diffrn_reflns_theta_max 28.16
_diffrn_reflns_theta_min 1.64
_diffrn_standards_decay_% 0.0
_diffrn_standards_interval_time 600
_diffrn_standards_number 363
_exptl_absorpt_coefficient_mu 0.601
_exptl_absorpt_correction_T_max 0.960
_exptl_absorpt_correction_T_min 0.919
_exptl_absorpt_correction_type 'numerical, SHELXTL (Sheldrick, 1996)'
_exptl_crystal_colour brown
_exptl_crystal_density_diffrn 1.209
_exptl_crystal_density_method 'not measured'
_exptl_crystal_description rod
_exptl_crystal_F_000 850
_exptl_crystal_size_max 0.60
_exptl_crystal_size_mid 0.09
_exptl_crystal_size_min 0.06
_refine_diff_density_max 0.630
_refine_diff_density_min -0.609
_refine_diff_density_rms 0.084
_refine_ls_extinction_coef 0.0006(3)
_refine_ls_extinction_expression Fc^*^=kFc[1+0.001xFc^2^\l^3^/sin(2\q)]^-1/4^
_refine_ls_extinction_method SHELXL-97
_refine_ls_goodness_of_fit_ref 1.103
_refine_ls_hydrogen_treatment riding
_refine_ls_matrix_type full
_refine_ls_number_parameters 479
_refine_ls_number_reflns 9158
_refine_ls_number_restraints 0
_refine_ls_restrained_S_all 1.103
_refine_ls_R_factor_all 0.0983
_refine_ls_R_factor_gt 0.0602
_refine_ls_shift/su_max 0.001
_refine_ls_shift/su_mean 0.000
_refine_ls_structure_factor_coef Fsqd
_refine_ls_weighting_details 'calc w=1/[\s^2^(Fo^2^)+(0.03P)^2^+4.0P] where P=(Fo^2^+2Fc^2^)/3'
_refine_ls_weighting_scheme calc
_refine_ls_wR_factor_gt 0.1144
_refine_ls_wR_factor_ref 0.1336
_reflns_number_gt 6668
_reflns_number_total 9158
_reflns_threshold_expression I>2sigma(I)
_cod_data_source_file ic051016zsi20050622_041118.cif
_cod_data_source_block margraf3,_2SiCu
_cod_original_cell_volume 2161.7(4)
_cod_database_code 4340197

loop_
_symmetry_equiv_pos_as_xyz
'x, y, z'
'-x, -y, -z'

loop_
_atom_site_label
_atom_site_type_symbol
_atom_site_fract_x
_atom_site_fract_y
_atom_site_fract_z
_atom_site_U_iso_or_equiv
_atom_site_adp_type
_atom_site_occupancy
_atom_site_symmetry_multiplicity
_atom_site_calc_flag
_atom_site_refinement_flags
Cu Cu 0.27594(4) 0.74874(4) 0.50257(3) 0.01851(12) Uani 1 1 d .
Si1 Si -0.16962(8) 0.04405(8) 0.23773(8) 0.0196(2) Uani 1 1 d .
Si2 Si 0.73306(8) 1.43243(8) 0.87853(8) 0.0175(2) Uani 1 1 d .
O1 O 0.26044(19) 0.6216(2) 0.52972(19) 0.0219(5) Uani 1 1 d .
O4 O 0.75187(19) 1.32778(19) 0.79888(19) 0.0211(5) Uani 1 1 d .
O2 O 0.4410(2) 0.8383(2) 0.58495(19) 0.0230(5) Uani 1 1 d .
N2 N 0.2751(2) 0.8827(2) 0.4914(2) 0.0193(6) Uani 1 1 d .
N1 N 0.1159(2) 0.6556(2) 0.3946(2) 0.0191(6) Uani 1 1 d .
O3 O -0.1205(2) 0.1648(2) 0.35422(19) 0.0252(6) Uani 1 1 d .
C14 C 0.3631(3) 0.9905(3) 0.5401(3) 0.0198(7) Uani 1 1 d .
H14 H 0.3500 1.0476 0.5275 0.024 Uiso 1 1 calc R
C20 C 0.5138(3) 0.9544(3) 0.6317(3) 0.0192(7) Uani 1 1 d .
C6 C -0.0274(3) 0.2803(3) 0.3953(3) 0.0224(8) Uani 1 1 d .
C3 C 0.0386(3) 0.5487(3) 0.3681(3) 0.0188(7) Uani 1 1 d .
H3 H -0.0386 0.5160 0.3176 0.023 Uiso 1 1 calc R
C16 C 0.5595(3) 1.1574(3) 0.6666(3) 0.0199(7) Uani 1 1 d .
H16 H 0.5363 1.2080 0.6517 0.024 Uiso 1 1 calc R
C19 C 0.6320(3) 1.0059(3) 0.7060(3) 0.0172(7) Uani 1 1 d .
C17 C 0.6700(3) 1.2054(3) 0.7408(3) 0.0189(7) Uani 1 1 d .
C24 C 0.8029(3) 1.0004(3) 0.8111(3) 0.0300(9) Uani 1 1 d .
H24A H 0.8278 0.9468 0.8219 0.045 Uiso 1 1 calc R
H24B H 0.8102 1.0558 0.8798 0.045 Uiso 1 1 calc R
H24C H 0.8528 1.0458 0.7843 0.045 Uiso 1 1 calc R
C9 C 0.1687(3) 0.5141(3) 0.4864(3) 0.0177(7) Uani 1 1 d .
C38 C 0.9631(3) 1.6017(4) 0.9179(4) 0.0361(10) Uani 1 1 d .
H38A H 1.0452 1.6592 0.9699 0.054 Uiso 1 1 calc R
H38B H 0.9322 1.6414 0.8872 0.054 Uiso 1 1 calc R
H38C H 0.9589 1.5353 0.8600 0.054 Uiso 1 1 calc R
C2 C 0.1574(3) 0.8530(3) 0.4277(3) 0.0221(7) Uani 1 1 d .
H2A H 0.1638 0.9022 0.3915 0.027 Uiso 1 1 calc R
H2B H 0.1175 0.8698 0.4753 0.027 Uiso 1 1 calc R
C37 C 0.8899(3) 1.5536(3) 0.9749(3) 0.0230(8) Uani 1 1 d .
H37 H 0.9252 1.5143 1.0041 0.028 Uiso 1 1 calc R
C7 C 0.0806(3) 0.3175(3) 0.4726(3) 0.0224(7) Uani 1 1 d .
H7A H 0.0872 0.2626 0.4940 0.027 Uiso 1 1 calc R
C15 C 0.4798(3) 1.0325(3) 0.6120(3) 0.0187(7) Uani 1 1 d .
C18 C 0.7052(3) 1.1296(3) 0.7589(3) 0.0188(7) Uani 1 1 d .
H18 H 0.7829 1.1643 0.8097 0.023 Uiso 1 1 calc R
C27 C -0.2874(4) 0.0997(4) 0.0917(4) 0.0516(13) Uani 1 1 d .
H27A H -0.3625 0.0736 0.0369 0.077 Uiso 1 1 calc R
H27B H -0.2311 0.1014 0.0593 0.077 Uiso 1 1 calc R
H27C H -0.2565 0.1800 0.1504 0.077 Uiso 1 1 calc R
C10 C 0.2951(3) 0.4704(3) 0.6059(3) 0.0231(8) Uani 1 1 d .
C1 C 0.0871(3) 0.7210(3) 0.3441(3) 0.0220(7) Uani 1 1 d .
H1A H 0.0018 0.6914 0.3189 0.026 Uiso 1 1 calc R
H1B H 0.1074 0.7090 0.2812 0.026 Uiso 1 1 calc R
C8 C 0.1783(3) 0.4312(3) 0.5192(3) 0.0196(7) Uani 1 1 d .
C21 C 0.6736(3) 0.9260(3) 0.7283(3) 0.0225(8) Uani 1 1 d .
C4 C 0.0579(3) 0.4744(3) 0.4075(3) 0.0179(7) Uani 1 1 d .
C5 C -0.0392(3) 0.3583(3) 0.3652(3) 0.0223(8) Uani 1 1 d .
H5 H -0.1133 0.3346 0.3154 0.027 Uiso 1 1 calc R
C13 C 0.3249(3) 0.5757(3) 0.7124(3) 0.0286(8) Uani 1 1 d .
H13A H 0.3276 0.6411 0.6997 0.043 Uiso 1 1 calc R
H13B H 0.4015 0.6039 0.7661 0.043 Uiso 1 1 calc R
H13C H 0.2643 0.5490 0.7389 0.043 Uiso 1 1 calc R
C31 C -0.2065(3) -0.0757(3) 0.2792(3) 0.0304(9) Uani 1 1 d .
H31 H -0.2436 -0.0571 0.3300 0.036 Uiso 1 1 calc R
C23 C 0.5991(3) 0.8590(3) 0.7759(3) 0.0301(9) Uani 1 1 d .
H23A H 0.6284 0.8105 0.7923 0.045 Uiso 1 1 calc R
H23B H 0.5168 0.8070 0.7235 0.045 Uiso 1 1 calc R
H23C H 0.6050 0.9171 0.8422 0.045 Uiso 1 1 calc R
C40 C 0.6445(3) 1.3651(3) 0.9459(3) 0.0229(8) Uani 1 1 d .
H40 H 0.5736 1.2879 0.8864 0.028 Uiso 1 1 calc R
C41 C 0.7090(4) 1.3315(4) 1.0178(3) 0.0344(9) Uani 1 1 d .
H41A H 0.6557 1.2871 1.0430 0.052 Uiso 1 1 calc R
H41B H 0.7777 1.4045 1.0800 0.052 Uiso 1 1 calc R
H41C H 0.7346 1.2817 0.9764 0.052 Uiso 1 1 calc R
C12 C 0.3944(3) 0.5073(3) 0.5682(3) 0.0264(8) Uani 1 1 d .
H12A H 0.4016 0.5724 0.5532 0.040 Uiso 1 1 calc R
H12B H 0.3763 0.4386 0.5025 0.040 Uiso 1 1 calc R
H12C H 0.4686 0.5344 0.6248 0.040 Uiso 1 1 calc R
C35 C 0.6774(4) 1.4653(4) 0.6946(3) 0.0355(9) Uani 1 1 d .
H35A H 0.6263 1.4801 0.6499 0.053 Uiso 1 1 calc R
H35B H 0.6625 1.3848 0.6527 0.053 Uiso 1 1 calc R
H35C H 0.7599 1.5245 0.7175 0.053 Uiso 1 1 calc R
C30 C 0.0168(4) 0.1696(4) 0.1781(4) 0.0437(11) Uani 1 1 d .
H30A H 0.0721 0.1615 0.1472 0.066 Uiso 1 1 calc R
H30B H 0.0603 0.2398 0.2502 0.066 Uiso 1 1 calc R
H30C H -0.0383 0.1793 0.1318 0.066 Uiso 1 1 calc R
C36 C 0.6707(4) 1.6010(3) 0.8582(3) 0.0335(9) Uani 1 1 d .
H36A H 0.6175 1.6129 0.8125 0.050 Uiso 1 1 calc R
H36B H 0.7523 1.6622 0.8812 0.050 Uiso 1 1 calc R
H36C H 0.6542 1.6072 0.9217 0.050 Uiso 1 1 calc R
C22 C 0.6654(3) 0.8361(3) 0.6248(3) 0.0287(8) Uani 1 1 d .
H22A H 0.6907 0.7847 0.6403 0.043 Uiso 1 1 calc R
H22B H 0.7163 0.8793 0.5973 0.043 Uiso 1 1 calc R
H22C H 0.5839 0.7868 0.5707 0.043 Uiso 1 1 calc R
C25 C -0.3067(3) 0.0119(4) 0.1366(3) 0.0317(9) Uani 1 1 d .
H25 H -0.3410 -0.0692 0.0742 0.038 Uiso 1 1 calc R
C34 C 0.6517(3) 1.4757(3) 0.7939(3) 0.0228(8) Uani 1 1 d .
H34A H 0.5660 1.4171 0.7665 0.027 Uiso 1 1 calc R
C28 C -0.0517(3) 0.0575(3) 0.1859(3) 0.0285(8) Uani 1 1 d .
H28 H 0.0081 0.0546 0.2370 0.034 Uiso 1 1 calc R
C32 C -0.2960(4) -0.2047(4) 0.1902(4) 0.0418(11) Uani 1 1 d .
H32A H -0.3203 -0.2559 0.2227 0.063 Uiso 1 1 calc R
H32B H -0.2603 -0.2326 0.1434 0.063 Uiso 1 1 calc R
H32C H -0.3649 -0.2080 0.1474 0.063 Uiso 1 1 calc R
C42 C 0.5972(3) 1.4374(3) 1.0064(3) 0.0315(9) Uani 1 1 d .
H42A H 0.5450 1.3911 1.0312 0.047 Uiso 1 1 calc R
H42B H 0.5534 1.4546 0.9581 0.047 Uiso 1 1 calc R
H42C H 0.6631 1.5127 1.0686 0.047 Uiso 1 1 calc R
C11 C 0.2877(3) 0.3697(4) 0.6298(3) 0.0358(10) Uani 1 1 d .
H11A H 0.2257 0.3454 0.6553 0.054 Uiso 1 1 calc R
H11B H 0.3633 0.3982 0.6855 0.054 Uiso 1 1 calc R
H11C H 0.2695 0.3012 0.5640 0.054 Uiso 1 1 calc R
C26 C -0.3969(4) 0.0057(5) 0.1827(4) 0.0511(13) Uani 1 1 d .
H26A H -0.4722 -0.0252 0.1253 0.077 Uiso 1 1 calc R
H26B H -0.3703 0.0859 0.2388 0.077 Uiso 1 1 calc R
H26C H -0.4067 -0.0476 0.2139 0.077 Uiso 1 1 calc R
C33 C -0.0968(4) -0.0682(4) 0.3445(4) 0.0488(12) Uani 1 1 d .
H33A H -0.1193 -0.1228 0.3741 0.073 Uiso 1 1 calc R
H33B H -0.0419 0.0138 0.4037 0.073 Uiso 1 1 calc R
H33C H -0.0589 -0.0908 0.2977 0.073 Uiso 1 1 calc R
C29 C -0.1035(4) -0.0544(3) 0.0768(3) 0.0350(9) Uani 1 1 d .
H29A H -0.0400 -0.0550 0.0557 0.052 Uiso 1 1 calc R
H29B H -0.1591 -0.0534 0.0221 0.052 Uiso 1 1 calc R
H29C H -0.1446 -0.1261 0.0829 0.052 Uiso 1 1 calc R
C39 C 0.9054(3) 1.6568(4) 1.0733(3) 0.0359(10) Uani 1 1 d .
H39A H 0.9891 1.7103 1.1222 0.054 Uiso 1 1 calc R
H39B H 0.8615 1.6246 1.1110 0.054 Uiso 1 1 calc R
H39C H 0.8757 1.7015 1.0497 0.054 Uiso 1 1 calc R

loop_
_atom_site_aniso_label
_atom_site_aniso_U_11
_atom_site_aniso_U_22
_atom_site_aniso_U_33
_atom_site_aniso_U_23
_atom_site_aniso_U_13
_atom_site_aniso_U_12
Cu 0.0173(2) 0.0162(2) 0.0194(2) 0.00789(18) 0.00407(17) 0.00894(17)
Si1 0.0199(5) 0.0157(5) 0.0198(5) 0.0081(4) 0.0060(4) 0.0078(4)
Si2 0.0172(4) 0.0144(5) 0.0206(5) 0.0074(4) 0.0062(4) 0.0096(4)
O1 0.0171(12) 0.0149(12) 0.0245(13) 0.0083(11) 0.0023(10) 0.0050(10)
O4 0.0195(12) 0.0114(11) 0.0310(14) 0.0071(11) 0.0126(11) 0.0086(10)
O2 0.0182(12) 0.0158(12) 0.0283(14) 0.0097(11) 0.0027(10) 0.0075(10)
N2 0.0184(14) 0.0235(16) 0.0191(15) 0.0113(13) 0.0067(12) 0.0132(13)
N1 0.0181(14) 0.0188(15) 0.0194(15) 0.0088(12) 0.0055(12) 0.0103(12)
O3 0.0247(13) 0.0142(12) 0.0246(14) 0.0055(11) 0.0103(11) 0.0033(10)
C14 0.0261(18) 0.0213(18) 0.0206(18) 0.0112(15) 0.0119(15) 0.0176(16)
C20 0.0196(17) 0.0191(18) 0.0181(17) 0.0079(15) 0.0070(14) 0.0106(15)
C6 0.0216(17) 0.0176(17) 0.0215(18) 0.0062(15) 0.0111(15) 0.0064(15)
C3 0.0162(16) 0.0199(18) 0.0151(17) 0.0050(14) 0.0046(14) 0.0089(14)
C16 0.0232(17) 0.0182(17) 0.0229(19) 0.0112(15) 0.0106(15) 0.0129(15)
C19 0.0189(16) 0.0149(16) 0.0179(17) 0.0075(14) 0.0078(14) 0.0091(14)
C17 0.0228(17) 0.0129(16) 0.0211(18) 0.0060(14) 0.0119(15) 0.0099(14)
C24 0.0240(19) 0.025(2) 0.039(2) 0.0153(18) 0.0053(17) 0.0153(17)
C9 0.0193(16) 0.0173(17) 0.0178(17) 0.0074(14) 0.0095(14) 0.0108(14)
C38 0.025(2) 0.031(2) 0.049(3) 0.024(2) 0.0111(19) 0.0097(18)
C2 0.0216(17) 0.0239(19) 0.0249(19) 0.0132(16) 0.0085(15) 0.0148(15)
C37 0.0197(17) 0.0198(18) 0.031(2) 0.0133(16) 0.0068(15) 0.0120(15)
C7 0.0286(19) 0.0201(18) 0.0188(18) 0.0097(15) 0.0111(15) 0.0120(16)
C15 0.0224(17) 0.0197(17) 0.0157(17) 0.0090(14) 0.0068(14) 0.0126(15)
C18 0.0181(16) 0.0164(17) 0.0197(18) 0.0059(14) 0.0081(14) 0.0092(14)
C27 0.049(3) 0.047(3) 0.045(3) 0.022(2) 0.002(2) 0.022(2)
C10 0.0216(17) 0.0232(19) 0.0256(19) 0.0150(16) 0.0071(15) 0.0113(15)
C1 0.0202(17) 0.0263(19) 0.0204(18) 0.0142(16) 0.0049(14) 0.0121(15)
C8 0.0208(17) 0.0204(18) 0.0178(17) 0.0078(15) 0.0101(14) 0.0110(15)
C21 0.0213(17) 0.0197(18) 0.028(2) 0.0130(16) 0.0073(15) 0.0123(15)
C4 0.0191(16) 0.0174(17) 0.0128(16) 0.0038(14) 0.0055(14) 0.0095(14)
C5 0.0182(17) 0.0226(18) 0.0192(18) 0.0064(15) 0.0070(14) 0.0083(15)
C13 0.0274(19) 0.032(2) 0.0224(19) 0.0121(17) 0.0076(16) 0.0146(17)
C31 0.030(2) 0.025(2) 0.034(2) 0.0156(18) 0.0111(18) 0.0118(17)
C23 0.029(2) 0.027(2) 0.039(2) 0.0217(19) 0.0114(18) 0.0154(17)
C40 0.0230(18) 0.0203(18) 0.0240(19) 0.0096(16) 0.0100(15) 0.0108(15)
C41 0.045(2) 0.038(2) 0.039(2) 0.027(2) 0.025(2) 0.027(2)
C12 0.0235(18) 0.028(2) 0.030(2) 0.0141(17) 0.0084(16) 0.0165(16)
C35 0.048(2) 0.039(2) 0.031(2) 0.021(2) 0.016(2) 0.029(2)
C30 0.050(3) 0.033(2) 0.060(3) 0.024(2) 0.040(2) 0.021(2)
C36 0.039(2) 0.030(2) 0.033(2) 0.0131(18) 0.0069(18) 0.0252(19)
C22 0.031(2) 0.0237(19) 0.034(2) 0.0108(17) 0.0119(17) 0.0196(17)
C25 0.030(2) 0.029(2) 0.030(2) 0.0115(18) 0.0054(17) 0.0166(18)
C34 0.0254(18) 0.0235(19) 0.0235(19) 0.0109(16) 0.0096(15) 0.0168(16)
C28 0.031(2) 0.0229(19) 0.032(2) 0.0133(17) 0.0136(17) 0.0144(17)
C32 0.043(2) 0.025(2) 0.051(3) 0.019(2) 0.017(2) 0.0119(19)
C42 0.036(2) 0.032(2) 0.035(2) 0.0148(19) 0.0210(19) 0.0216(19)
C11 0.032(2) 0.029(2) 0.042(2) 0.023(2) 0.0057(19) 0.0125(18)
C26 0.037(2) 0.072(4) 0.046(3) 0.025(3) 0.017(2) 0.034(3)
C33 0.050(3) 0.036(3) 0.052(3) 0.029(2) 0.005(2) 0.017(2)
C29 0.043(2) 0.028(2) 0.034(2) 0.0123(19) 0.021(2) 0.0180(19)
C39 0.030(2) 0.030(2) 0.029(2) 0.0051(18) -0.0012(17) 0.0152(18)

loop_
_atom_type_symbol
_atom_type_description
_atom_type_scat_dispersion_real
_atom_type_scat_dispersion_imag
_atom_type_scat_source
C C 0.0033 0.0016 'International Tables Vol C Tables 4.2.6.8 and 6.1.1.4'
H H 0.0000 0.0000 'International Tables Vol C Tables 4.2.6.8 and 6.1.1.4'
N N 0.0061 0.0033 'International Tables Vol C Tables 4.2.6.8 and 6.1.1.4'
O O 0.0106 0.0060 'International Tables Vol C Tables 4.2.6.8 and 6.1.1.4'
Si Si 0.0817 0.0704 'International Tables Vol C Tables 4.2.6.8 and 6.1.1.4'
Cu Cu 0.3201 1.2651 'International Tables Vol C Tables 4.2.6.8 and 6.1.1.4'

loop_
_geom_angle_atom_site_label_1
_geom_angle_atom_site_label_2
_geom_angle_atom_site_label_3
_geom_angle
O1 Cu O2 91.47(10)
O1 Cu N1 92.90(11)
O2 Cu N1 168.60(11)
O1 Cu N2 169.01(11)
O2 Cu N2 92.84(11)
N1 Cu N2 84.78(12)
O3 Si1 C25 110.50(16)
O3 Si1 C28 111.64(15)
C25 Si1 C28 112.56(18)
O3 Si1 C31 101.29(16)
C25 Si1 C31 109.99(17)
C28 Si1 C31 110.29(17)
O4 Si2 C40 106.87(14)
O4 Si2 C37 101.36(14)
C40 Si2 C37 112.94(16)
O4 Si2 C34 109.24(14)
C40 Si2 C34 110.77(16)
C37 Si2 C34 114.90(16)
C9 O1 Cu 129.1(2)
C17 O4 Si2 125.8(2)
C20 O2 Cu 128.7(2)
C14 N2 C2 120.8(3)
C14 N2 Cu 126.0(2)
C2 N2 Cu 113.0(2)
C3 N1 C1 121.2(3)
C3 N1 Cu 126.0(2)
C1 N1 Cu 112.8(2)
C6 O3 Si1 128.4(2)
N2 C14 C15 125.9(3)
O2 C20 C15 122.6(3)
O2 C20 C19 119.2(3)
C15 C20 C19 118.2(3)
C5 C6 O3 122.1(3)
C5 C6 C7 119.5(3)
O3 C6 C7 118.4(3)
N1 C3 C4 126.1(3)
C17 C16 C15 120.1(3)
C18 C19 C20 118.1(3)
C18 C19 C21 121.6(3)
C20 C19 C21 120.3(3)
C16 C17 O4 122.9(3)
C16 C17 C18 119.5(3)
O4 C17 C18 117.5(3)
O1 C9 C4 123.2(3)
O1 C9 C8 119.1(3)
C4 C9 C8 117.7(3)
N2 C2 C1 108.4(3)
C38 C37 C39 110.6(3)
C38 C37 Si2 112.4(3)
C39 C37 Si2 115.6(2)
C8 C7 C6 122.8(3)
C16 C15 C20 120.8(3)
C16 C15 C14 116.4(3)
C20 C15 C14 122.8(3)
C19 C18 C17 123.1(3)
C11 C10 C12 107.8(3)
C11 C10 C8 112.0(3)
C12 C10 C8 110.2(3)
C11 C10 C13 107.0(3)
C12 C10 C13 110.3(3)
C8 C10 C13 109.5(3)
N1 C1 C2 108.1(3)
C7 C8 C9 118.7(3)
C7 C8 C10 121.5(3)
C9 C8 C10 119.8(3)
C22 C21 C19 110.6(3)
C22 C21 C24 107.5(3)
C19 C21 C24 111.3(3)
C22 C21 C23 109.9(3)
C19 C21 C23 110.2(3)
C24 C21 C23 107.2(3)
C5 C4 C9 120.8(3)
C5 C4 C3 116.6(3)
C9 C4 C3 122.6(3)
C6 C5 C4 120.5(3)
C33 C31 C32 110.1(3)
C33 C31 Si1 112.5(3)
C32 C31 Si1 116.9(3)
C42 C40 C41 110.8(3)
C42 C40 Si2 115.5(2)
C41 C40 Si2 112.4(2)
C26 C25 C27 109.5(4)
C26 C25 Si1 110.7(3)
C27 C25 Si1 115.1(3)
C35 C34 C36 109.8(3)
C35 C34 Si2 113.4(2)
C36 C34 Si2 113.7(2)
C30 C28 C29 109.7(3)
C30 C28 Si1 119.4(3)
C29 C28 Si1 109.1(3)

loop_
_geom_bond_atom_site_label_1
_geom_bond_atom_site_label_2
_geom_bond_distance
Cu O1 1.892(2)
Cu O2 1.897(2)
Cu N1 1.934(3)
Cu N2 1.937(3)
Si1 O3 1.665(3)
Si1 C25 1.879(4)
Si1 C28 1.887(4)
Si1 C31 1.892(4)
Si2 O4 1.668(2)
Si2 C40 1.884(4)
Si2 C37 1.885(4)
Si2 C34 1.889(4)
O1 C9 1.309(4)
O4 C17 1.393(4)
O2 C20 1.314(4)
N2 C14 1.285(4)
N2 C2 1.469(4)
N1 C3 1.286(4)
N1 C1 1.469(4)
O3 C6 1.390(4)
C14 C15 1.439(5)
C20 C15 1.431(5)
C20 C19 1.435(5)
C6 C5 1.358(5)
C6 C7 1.402(5)
C3 C4 1.428(5)
C16 C17 1.366(5)
C16 C15 1.413(5)
C19 C18 1.390(4)
C19 C21 1.532(5)
C17 C18 1.401(5)
C24 C21 1.543(5)
C9 C4 1.428(5)
C9 C8 1.437(5)
C38 C37 1.531(5)
C2 C1 1.521(5)
C37 C39 1.534(5)
C7 C8 1.387(5)
C27 C25 1.541(6)
C10 C11 1.534(5)
C10 C12 1.534(5)
C10 C8 1.541(5)
C10 C13 1.544(5)
C21 C22 1.531(5)
C21 C23 1.544(5)
C4 C5 1.414(5)
C31 C33 1.529(6)
C31 C32 1.530(5)
C40 C42 1.531(5)
C40 C41 1.535(5)
C35 C34 1.531(5)
C30 C28 1.530(5)
C36 C34 1.546(5)
C25 C26 1.508(6)
C28 C29 1.536(5)

loop_
_geom_torsion_atom_site_label_1
_geom_torsion_atom_site_label_2
_geom_torsion_atom_site_label_3
_geom_torsion_atom_site_label_4
_geom_torsion
O2 Cu O1 C9 -170.3(3)
N1 Cu O1 C9 -0.8(3)
N2 Cu O1 C9 76.6(7)
C40 Si2 O4 C17 35.8(3)
C37 Si2 O4 C17 154.3(3)
C34 Si2 O4 C17 -84.1(3)
O1 Cu O2 C20 -157.7(3)
N1 Cu O2 C20 89.8(6)
N2 Cu O2 C20 12.2(3)
O1 Cu N2 C14 106.1(6)
O2 Cu N2 C14 -6.9(3)
N1 Cu N2 C14 -175.7(3)
O1 Cu N2 C2 -68.3(7)
O2 Cu N2 C2 178.7(2)
N1 Cu N2 C2 9.9(2)
O1 Cu N1 C3 3.6(3)
O2 Cu N1 C3 116.0(5)
N2 Cu N1 C3 -165.6(3)
O1 Cu N1 C1 -177.7(2)
O2 Cu N1 C1 -65.3(6)
N2 Cu N1 C1 13.1(2)
C25 Si1 O3 C6 -102.3(3)
C28 Si1 O3 C6 23.8(3)
C31 Si1 O3 C6 141.2(3)
C2 N2 C14 C15 174.4(3)
Cu N2 C14 C15 0.4(5)
Cu O2 C20 C15 -10.7(5)
Cu O2 C20 C19 169.0(2)
Si1 O3 C6 C5 82.0(4)
Si1 O3 C6 C7 -99.9(4)
C1 N1 C3 C4 176.6(3)
Cu N1 C3 C4 -4.8(5)
O2 C20 C19 C18 -176.5(3)
C15 C20 C19 C18 3.3(5)
O2 C20 C19 C21 1.4(5)
C15 C20 C19 C21 -178.8(3)
C15 C16 C17 O4 -178.7(3)
C15 C16 C17 C18 2.7(5)
Si2 O4 C17 C16 57.9(4)
Si2 O4 C17 C18 -123.6(3)
Cu O1 C9 C4 -1.0(5)
Cu O1 C9 C8 179.2(2)
C14 N2 C2 C1 155.8(3)
Cu N2 C2 C1 -29.5(3)
O4 Si2 C37 C38 62.1(3)
C40 Si2 C37 C38 176.1(3)
C34 Si2 C37 C38 -55.5(3)
O4 Si2 C37 C39 -169.6(3)
C40 Si2 C37 C39 -55.6(3)
C34 Si2 C37 C39 72.8(3)
C5 C6 C7 C8 -1.3(5)
O3 C6 C7 C8 -179.4(3)
C17 C16 C15 C20 -1.2(5)
C17 C16 C15 C14 176.3(3)
O2 C20 C15 C16 177.9(3)
C19 C20 C15 C16 -1.9(5)
O2 C20 C15 C14 0.5(5)
C19 C20 C15 C14 -179.2(3)
N2 C14 C15 C16 -172.7(3)
N2 C14 C15 C20 4.8(5)
C20 C19 C18 C17 -1.8(5)
C21 C19 C18 C17 -179.7(3)
C16 C17 C18 C19 -1.2(5)
O4 C17 C18 C19 -179.9(3)
C3 N1 C1 C2 146.8(3)
Cu N1 C1 C2 -32.0(3)
N2 C2 C1 N1 38.8(4)
C6 C7 C8 C9 -0.3(5)
C6 C7 C8 C10 178.6(3)
O1 C9 C8 C7 -179.9(3)
C4 C9 C8 C7 0.3(5)
O1 C9 C8 C10 1.1(5)
C4 C9 C8 C10 -178.7(3)
C11 C10 C8 C7 1.0(5)
C12 C10 C8 C7 120.9(3)
C13 C10 C8 C7 -117.6(4)
C11 C10 C8 C9 179.9(3)
C12 C10 C8 C9 -60.1(4)
C13 C10 C8 C9 61.3(4)
C18 C19 C21 C22 -121.1(3)
C20 C19 C21 C22 61.0(4)
C18 C19 C21 C24 -1.7(5)
C20 C19 C21 C24 -179.5(3)
C18 C19 C21 C23 117.1(3)
C20 C19 C21 C23 -60.7(4)
O1 C9 C4 C5 -178.4(3)
C8 C9 C4 C5 1.4(5)
O1 C9 C4 C3 0.9(5)
C8 C9 C4 C3 -179.3(3)
N1 C3 C4 C5 -178.4(3)
N1 C3 C4 C9 2.2(5)
O3 C6 C5 C4 -179.0(3)
C7 C6 C5 C4 3.0(5)
C9 C4 C5 C6 -3.1(5)
C3 C4 C5 C6 177.6(3)
O3 Si1 C31 C33 -73.9(3)
C25 Si1 C31 C33 169.2(3)
C28 Si1 C31 C33 44.5(4)
O3 Si1 C31 C32 157.2(3)
C25 Si1 C31 C32 40.3(4)
C28 Si1 C31 C32 -84.4(3)
O4 Si2 C40 C42 -169.0(3)
C37 Si2 C40 C42 80.4(3)
C34 Si2 C40 C42 -50.1(3)
O4 Si2 C40 C41 62.5(3)
C37 Si2 C40 C41 -48.1(3)
C34 Si2 C40 C41 -178.6(3)
O3 Si1 C25 C26 -52.7(3)
C28 Si1 C25 C26 -178.3(3)
C31 Si1 C25 C26 58.3(3)
O3 Si1 C25 C27 72.1(3)
C28 Si1 C25 C27 -53.5(4)
C31 Si1 C25 C27 -176.9(3)
O4 Si2 C34 C35 -31.0(3)
C40 Si2 C34 C35 -148.5(3)
C37 Si2 C34 C35 82.0(3)
O4 Si2 C34 C36 -157.4(3)
C40 Si2 C34 C36 85.2(3)
C37 Si2 C34 C36 -44.3(3)
O3 Si1 C28 C30 -50.9(4)
C25 Si1 C28 C30 74.0(4)
C31 Si1 C28 C30 -162.7(3)
O3 Si1 C28 C29 -178.1(2)
C25 Si1 C28 C29 -53.1(3)
C31 Si1 C28 C29 70.1(3)
